data_4025205
loop_
_publ_author_name
'Nobuko Watanabe'
'Masato Kikuchi'
'Yuusuke Maniwa'
'Hisako K. Ijuin'
'Masakatsu Matsumoto'

_publ_contact_author_email matsumo-chem@kanagawa-u.ac.jp
_publ_contact_author_fax 81(463)589684
_publ_contact_author_name 'Professor Masakatsu Matsumoto'
_publ_contact_author_phone 81(463)594111
_publ_section_title
;
 Synthesis of Sulfanyl-, Sulfinyl-, and Sulfonyl-Substituted Bicyclic
 Dioxetanes and Their Base-Induced Chemiluminescence
;
_journal_name_full 'Journal of Organic Chemistry'
_journal_page_first 879
_journal_page_last 884
_journal_paper_doi 10.1021/jo902477n
_journal_volume 75
_journal_year 2010
_chemical_formula_moiety 'C19 H26 O5 S '
_chemical_formula_sum 'C19 H26 O5 S'
_chemical_formula_weight 366.47
_space_group_IT_number 14
_symmetry_cell_setting monoclinic
_symmetry_Int_Tables_number 14
_symmetry_space_group_name_Hall '-P 2ybc'
_symmetry_space_group_name_H-M 'P 1 21/c 1'
_audit_creation_date 2006-01-12
_audit_creation_method 'by CrystalStructure 3.6.0'
_cell_angle_alpha 90
_cell_angle_beta 94.837(9)
_cell_angle_gamma 90
_cell_formula_units_Z 4
_cell_length_a 14.93(3)
_cell_length_b 7.443(7)
_cell_length_c 16.84(2)
_cell_measurement_reflns_used 135
_cell_measurement_temperature 150.1
_cell_measurement_theta_max 27.5
_cell_measurement_theta_min 3.1
_cell_volume 1865(5)
_computing_cell_refinement CrystalClear
_computing_data_collection CrystalClear
_computing_data_reduction CrystalStructure
_computing_publication_material 'CrystalStructure 3.6.0'
_computing_structure_refinement CRYSTALS
_computing_structure_solution SIR92
_diffrn_ambient_temperature 150.1
_diffrn_detector_area_resol_mean 7.31
_diffrn_measured_fraction_theta_full 0.9846
_diffrn_measured_fraction_theta_max 0.9846
_diffrn_measurement_device_type 'Rigaku Mercury'
_diffrn_measurement_method \w
_diffrn_radiation_type 'Mo K\a'
_diffrn_radiation_wavelength 0.7107
_diffrn_reflns_av_R_equivalents 0.036
_diffrn_reflns_limit_h_max 16
_diffrn_reflns_limit_h_min -19
_diffrn_reflns_limit_k_max 8
_diffrn_reflns_limit_k_min -9
_diffrn_reflns_limit_l_max 21
_diffrn_reflns_limit_l_min -21
_diffrn_reflns_number 19715
_diffrn_reflns_theta_full 27.48
_diffrn_reflns_theta_max 27.48
_exptl_absorpt_coefficient_mu 0.199
_exptl_absorpt_correction_T_max 0.980
_exptl_absorpt_correction_T_min 0.848
_exptl_absorpt_correction_type multi-scan
_exptl_absorpt_process_details 'Jacobson, R. (1998) Private communication'
_exptl_crystal_colour colorless
_exptl_crystal_density_diffrn 1.305
_exptl_crystal_density_method 'not measured'
_exptl_crystal_description platelet
_exptl_crystal_F_000 784.00
_exptl_crystal_size_max 0.25
_exptl_crystal_size_mid 0.10
_exptl_crystal_size_min 0.10
_refine_diff_density_max 0.47
_refine_diff_density_min -0.48
_refine_ls_extinction_method none
_refine_ls_goodness_of_fit_ref 1.003
_refine_ls_hydrogen_treatment refall
_refine_ls_number_parameters 252
_refine_ls_number_reflns 4219
_refine_ls_R_factor_gt 0.0570
_refine_ls_shift/su_max 0.0000
_refine_ls_structure_factor_coef Fsqd
_refine_ls_weighting_details 'w = 1/[0.0011Fo^2^ + 1.0000\s(Fo^2^)]/(4Fo^2^)'
_refine_ls_weighting_scheme calc
_refine_ls_wR_factor_ref 0.1740
_reflns_number_gt 2486
_reflns_number_total 4219
_reflns_threshold_expression F^2^>2.0\s(F^2^)
_cod_data_source_file jo902477n_si_002.cif
_cod_data_source_block '__2c'
_cod_original_cell_volume 1865.2(43)
_cod_original_formula_sum 'C19 H26 O5 S '
_cod_database_code 4025205

loop_
_symmetry_equiv_pos_site_id
_symmetry_equiv_pos_as_xyz
1 +X,+Y,+Z
2 -X,1/2+Y,1/2-Z
3 -X,-Y,-Z
4 +X,1/2-Y,1/2+Z

loop_
_atom_site_label
_atom_site_type_symbol
_atom_site_fract_x
_atom_site_fract_y
_atom_site_fract_z
_atom_site_U_iso_or_equiv
_atom_site_adp_type
_atom_site_occupancy
_atom_site_symmetry_multiplicity
_atom_site_calc_flag
_atom_site_refinement_flags
_atom_site_disorder_assembly
_atom_site_disorder_group
S(1) S 0.24238(5) 0.21774(10) 0.29096(5) 0.0316(2) Uani 1.00 1 d . . .
O(1) O 0.35901(12) 0.0546(3) 0.15318(11) 0.0258(5) Uani 1.00 1 d . . .
O(2) O 0.28719(13) 0.1953(3) 0.13910(12) 0.0303(6) Uani 1.00 1 d . . .
O(3) O 0.4203(2) 0.4073(3) 0.38699(13) 0.0406(7) Uani 1.00 1 d . . .
O(4) O 0.37779(13) 0.1199(3) 0.39690(11) 0.0278(5) Uani 1.00 1 d . . .
O(5) O -0.0088(2) 0.2727(3) -0.01115(13) 0.0400(6) Uani 1.00 1 d . . .
C(1) C 0.2321(2) 0.1069(4) 0.1950(2) 0.0249(7) Uani 1.00 1 d . . .
C(2) C 0.2992(2) -0.0584(4) 0.1975(2) 0.0212(6) Uani 1.00 1 d . . .
C(3) C 0.3466(2) -0.0785(4) 0.2827(2) 0.0233(7) Uani 1.00 1 d . . .
C(4) C 0.3519(2) 0.1177(4) 0.3129(2) 0.0244(7) Uani 1.00 1 d . . .
C(5) C 0.4164(2) 0.2744(4) 0.4266(2) 0.0278(7) Uani 1.00 1 d . . .
C(6) C 0.4522(2) 0.2496(4) 0.5113(2) 0.0365(9) Uani 1.00 1 d . . .
C(7) C 0.2949(2) -0.1953(4) 0.3375(2) 0.0316(8) Uani 1.00 1 d . . .
C(8) C 0.4445(2) -0.1440(4) 0.2836(2) 0.0296(8) Uani 1.00 1 d . . .
C(9) C 0.2717(2) -0.2260(4) 0.1450(2) 0.0256(7) Uani 1.00 1 d . . .
C(10) C 0.3498(2) -0.3605(4) 0.1461(2) 0.0370(9) Uani 1.00 1 d . . .
C(11) C 0.2490(2) -0.1703(5) 0.0581(2) 0.0381(9) Uani 1.00 1 d . . .
C(12) C 0.1896(2) -0.3253(4) 0.1723(2) 0.0338(8) Uani 1.00 1 d . . .
C(13) C 0.1342(2) 0.1140(4) 0.1638(2) 0.0249(7) Uani 1.00 1 d . . .
C(14) C 0.1100(2) 0.1892(4) 0.0892(2) 0.0277(7) Uani 1.00 1 d . . .
C(15) C 0.0207(2) 0.2032(4) 0.0613(2) 0.0315(8) Uani 1.00 1 d . . .
C(16) C -0.0460(2) 0.1417(4) 0.1076(2) 0.0365(9) Uani 1.00 1 d . . .
C(17) C -0.0224(2) 0.0662(5) 0.1813(2) 0.0377(9) Uani 1.00 1 d . . .
C(18) C 0.0679(2) 0.0524(4) 0.2103(2) 0.0310(8) Uani 1.00 1 d . . .
C(19) C 0.0570(2) 0.3344(5) -0.0611(2) 0.0465(10) Uani 1.00 1 d . . .
H(1) H 0.2093 -0.4151 0.2099 0.041 Uiso 1.00 1 c R . .
H(2) H 0.1578 -0.3803 0.1274 0.041 Uiso 1.00 1 c R . .
H(3) H 0.1512 -0.2433 0.1961 0.041 Uiso 1.00 1 c R . .
H(4) H 0.2555 -0.1224 0.3651 0.039 Uiso 1.00 1 c R . .
H(5) H 0.3363 -0.2537 0.3749 0.039 Uiso 1.00 1 c R . .
H(6) H 0.2610 -0.2828 0.3069 0.039 Uiso 1.00 1 c R . .
H(7) H 0.1867 -0.1430 0.0494 0.046 Uiso 1.00 1 c R . .
H(8) H 0.2631 -0.2665 0.0243 0.046 Uiso 1.00 1 c R . .
H(9) H 0.2832 -0.0674 0.0465 0.046 Uiso 1.00 1 c R . .
H(10) H 0.5124 0.2073 0.5134 0.044 Uiso 1.00 1 c R . .
H(11) H 0.4160 0.1643 0.5357 0.044 Uiso 1.00 1 c R . .
H(12) H 0.4506 0.3609 0.5388 0.044 Uiso 1.00 1 c R . .
H(13) H 0.1553 0.2309 0.0574 0.033 Uiso 1.00 1 c R . .
H(14) H 0.0841 0.0033 0.2615 0.037 Uiso 1.00 1 c R . .
H(15) H 0.0691 0.4577 -0.0501 0.056 Uiso 1.00 1 c R . .
H(16) H 0.0354 0.3208 -0.1154 0.056 Uiso 1.00 1 c R . .
H(17) H 0.1107 0.2668 -0.0507 0.056 Uiso 1.00 1 c R . .
H(18) H 0.3857 -0.3330 0.1038 0.045 Uiso 1.00 1 c R . .
H(19) H 0.3266 -0.4790 0.1394 0.045 Uiso 1.00 1 c R . .
H(20) H 0.3854 -0.3525 0.1954 0.045 Uiso 1.00 1 c R . .
H(21) H 0.4455 -0.2716 0.2854 0.036 Uiso 1.00 1 c R . .
H(22) H 0.4783 -0.0974 0.3293 0.036 Uiso 1.00 1 c R . .
H(23) H 0.4699 -0.1039 0.2369 0.036 Uiso 1.00 1 c R . .
H(24) H -0.1075 0.1554 0.0890 0.044 Uiso 1.00 1 c R . .
H(25) H -0.0681 0.0204 0.2117 0.046 Uiso 1.00 1 c R . .
H(26) H 0.3952 0.1821 0.2860 0.029 Uiso 1.00 1 c R . .

loop_
_atom_site_aniso_label
_atom_site_aniso_U_11
_atom_site_aniso_U_22
_atom_site_aniso_U_33
_atom_site_aniso_U_12
_atom_site_aniso_U_13
_atom_site_aniso_U_23
S(1) 0.0360(4) 0.0257(4) 0.0322(4) 0.0070(3) -0.0021(3) -0.0066(3)
O(1) 0.0240(10) 0.0252(10) 0.0286(10) -0.0016(8) 0.0052(8) 0.0064(8)
O(2) 0.0281(11) 0.0251(11) 0.0378(12) 0.0009(9) 0.0041(9) 0.0115(9)
O(3) 0.059(2) 0.0261(11) 0.0356(13) -0.0068(11) -0.0023(11) 0.0005(10)
O(4) 0.0360(11) 0.0250(10) 0.0220(10) -0.0049(9) -0.0005(8) -0.0008(8)
O(5) 0.0380(12) 0.046(1) 0.0348(12) 0.0091(11) -0.0058(10) 0.0031(11)
C(1) 0.028(1) 0.0194(13) 0.028(1) -0.0005(11) 0.0034(11) -0.0004(11)
C(2) 0.0216(13) 0.0185(13) 0.0242(13) -0.0012(11) 0.0059(10) 0.0014(11)
C(3) 0.024(1) 0.0208(13) 0.025(1) 0.0014(11) 0.0036(11) 0.0032(11)
C(4) 0.026(1) 0.025(1) 0.0220(13) -0.0016(11) -0.0006(11) -0.0013(11)
C(5) 0.029(2) 0.026(2) 0.030(2) 0.0001(12) 0.0062(12) -0.0075(13)
C(6) 0.044(2) 0.036(2) 0.030(2) -0.005(2) 0.003(1) -0.006(1)
C(7) 0.040(2) 0.026(2) 0.030(2) -0.0026(13) 0.0075(13) 0.0041(13)
C(8) 0.027(2) 0.029(2) 0.032(2) 0.0029(12) 0.0008(12) 0.0003(13)
C(9) 0.028(1) 0.020(1) 0.029(2) 0.0006(11) 0.0044(12) -0.0022(12)
C(10) 0.030(2) 0.030(2) 0.051(2) 0.0021(13) 0.005(1) -0.012(2)
C(11) 0.046(2) 0.036(2) 0.031(2) -0.000(2) 0.001(1) -0.009(1)
C(12) 0.031(2) 0.029(2) 0.042(2) -0.0058(13) 0.0025(13) -0.006(1)
C(13) 0.029(1) 0.0192(13) 0.027(1) 0.0029(11) 0.0017(11) -0.0017(11)
C(14) 0.030(2) 0.025(1) 0.028(2) 0.0004(12) 0.0015(12) -0.0010(12)
C(15) 0.034(2) 0.028(2) 0.032(2) 0.0080(13) -0.0001(13) -0.0039(13)
C(16) 0.027(2) 0.040(2) 0.042(2) 0.007(1) 0.0014(13) -0.009(2)
C(17) 0.028(2) 0.042(2) 0.044(2) 0.002(1) 0.011(1) -0.006(2)
C(18) 0.030(2) 0.034(2) 0.029(2) 0.0027(13) 0.0050(12) -0.0026(13)
C(19) 0.048(2) 0.050(2) 0.041(2) 0.006(2) -0.003(2) 0.008(2)

loop_
_atom_type_symbol
_atom_type_description
_atom_type_scat_dispersion_real
_atom_type_scat_dispersion_imag
_atom_type_scat_source
C C 0.003 0.002
;
International Tables for Crystallography
(1992, Vol. C, Tables 4.2.6.8 and 6.1.1.4)
;
H H 0.000 0.000
;
International Tables for Crystallography
(1992, Vol. C, Table 6.1.1.4)
;
O O 0.011 0.006
;
International Tables for Crystallography
(1992, Vol. C, Tables 4.2.6.8 and 6.1.1.4)
;
S S 0.125 0.123
;
International Tables for Crystallography
(1992, Vol. C, Tables 4.2.6.8 and 6.1.1.4)
;

loop_
_geom_angle_atom_site_label_1
_geom_angle_atom_site_label_2
_geom_angle_atom_site_label_3
_geom_angle
_geom_angle_publ_flag
_geom_angle_site_symmetry_1
_geom_angle_site_symmetry_2
_geom_angle_site_symmetry_3
S(1) C(1) O(2) 111.1(2) ? . . .
S(1) C(1) C(2) 108.9(2) ? . . .
C(4) S(1) C(1) 90.1(1) ? . . .
S(1) C(1) C(13) 107.5(2) ? . . .
S(1) C(4) O(4) 111.2(2) ? . . .
S(1) C(4) C(3) 107.6(2) ? . . .
O(1) O(2) C(1) 91.0(2) ? . . .
C(2) O(1) O(2) 91.3(2) ? . . .
O(1) C(2) C(1) 87.3(2) ? . . .
O(1) C(2) C(3) 105.9(2) ? . . .
O(1) C(2) C(9) 108.0(2) ? . . .
O(2) C(1) C(2) 88.7(2) ? . . .
O(2) C(1) C(13) 110.0(2) ? . . .
O(3) C(5) O(4) 122.1(3) ? . . .
O(3) C(5) C(6) 127.2(3) ? . . .
O(4) C(4) C(3) 109.7(2) ? . . .
C(5) O(4) C(4) 116.2(2) ? . . .
O(4) C(5) C(6) 110.7(2) ? . . .
O(5) C(15) C(14) 124.3(3) ? . . .
O(5) C(15) C(16) 115.7(3) ? . . .
C(19) O(5) C(15) 117.7(2) ? . . .
C(1) C(2) C(3) 109.7(2) ? . . .
C(13) C(1) C(2) 128.9(2) ? . . .
C(1) C(2) C(9) 117.9(2) ? . . .
C(1) C(13) C(18) 120.5(2) ? . . .
C(1) C(13) C(14) 119.8(3) ? . . .
C(2) C(3) C(4) 102.7(2) ? . . .
C(2) C(3) C(7) 113.6(2) ? . . .
C(2) C(3) C(8) 113.4(2) ? . . .
C(9) C(2) C(3) 121.5(2) ? . . .
C(2) C(9) C(10) 110.5(2) ? . . .
C(2) C(9) C(11) 110.6(2) ? . . .
C(2) C(9) C(12) 113.1(2) ? . . .
C(7) C(3) C(4) 110.7(2) ? . . .
C(8) C(3) C(4) 105.9(2) ? . . .
C(8) C(3) C(7) 110.0(2) ? . . .
C(11) C(9) C(10) 107.2(3) ? . . .
C(12) C(9) C(10) 107.8(2) ? . . .
C(12) C(9) C(11) 107.4(2) ? . . .
C(18) C(13) C(14) 119.7(3) ? . . .
C(13) C(14) C(15) 120.5(3) ? . . .
C(13) C(18) C(17) 119.4(3) ? . . .
C(14) C(15) C(16) 120.0(3) ? . . .
C(15) C(16) C(17) 119.8(3) ? . . .
C(16) C(17) C(18) 120.6(3) ? . . .
S(1) C(4) H(26) 109.6177 ? . . .
O(4) C(4) H(26) 109.0809 ? . . .
O(5) C(19) H(15) 109.0328 ? . . .
O(5) C(19) H(16) 109.8173 ? . . .
O(5) C(19) H(17) 109.5562 ? . . .
C(3) C(4) H(26) 109.7379 ? . . .
C(3) C(7) H(4) 109.6670 ? . . .
C(3) C(7) H(5) 109.1152 ? . . .
C(3) C(7) H(6) 109.6223 ? . . .
C(3) C(8) H(21) 109.2427 ? . . .
C(3) C(8) H(22) 109.3799 ? . . .
C(3) C(8) H(23) 109.7867 ? . . .
C(5) C(6) H(10) 109.7396 ? . . .
C(5) C(6) H(11) 108.9903 ? . . .
C(5) C(6) H(12) 109.6795 ? . . .
H(11) C(6) H(10) 109.4703 ? . . .
H(12) C(6) H(10) 109.4746 ? . . .
H(12) C(6) H(11) 109.4718 ? . . .
H(5) C(7) H(4) 109.4766 ? . . .
H(6) C(7) H(4) 109.4693 ? . . .
H(6) C(7) H(5) 109.4763 ? . . .
H(22) C(8) H(21) 109.4701 ? . . .
H(23) C(8) H(21) 109.4710 ? . . .
H(23) C(8) H(22) 109.4763 ? . . .
C(9) C(10) H(18) 109.0096 ? . . .
C(9) C(10) H(20) 109.7485 ? . . .
C(9) C(10) H(19) 109.6530 ? . . .
C(9) C(11) H(7) 109.8472 ? . . .
C(9) C(11) H(8) 109.0468 ? . . .
C(9) C(11) H(9) 109.5168 ? . . .
C(9) C(12) H(3) 110.0549 ? . . .
C(9) C(12) H(1) 109.1979 ? . . .
C(9) C(12) H(2) 109.1502 ? . . .
H(20) C(10) H(18) 109.4723 ? . . .
H(19) C(10) H(18) 109.4681 ? . . .
H(20) C(10) H(19) 109.4749 ? . . .
H(8) C(11) H(7) 109.4692 ? . . .
H(9) C(11) H(7) 109.4737 ? . . .
H(9) C(11) H(8) 109.4725 ? . . .
H(3) C(12) H(1) 109.4741 ? . . .
H(2) C(12) H(1) 109.4789 ? . . .
H(3) C(12) H(2) 109.4699 ? . . .
C(13) C(14) H(13) 119.7253 ? . . .
C(13) C(18) H(14) 119.9382 ? . . .
H(13) C(14) C(15) 119.8085 ? . . .
C(15) C(16) H(24) 119.7419 ? . . .
H(24) C(16) C(17) 120.4730 ? . . .
C(16) C(17) H(25) 119.2906 ? . . .
C(17) C(18) H(14) 120.6301 ? . . .
H(25) C(17) C(18) 120.0708 ? . . .
H(16) C(19) H(15) 109.4751 ? . . .
H(17) C(19) H(15) 109.4726 ? . . .
H(17) C(19) H(16) 109.4723 ? . . .

loop_
_geom_bond_atom_site_label_1
_geom_bond_atom_site_label_2
_geom_bond_distance
_geom_bond_publ_flag
_geom_bond_site_symmetry_1
_geom_bond_site_symmetry_2
S(1) C(1) 1.810(3) ? . .
S(1) C(4) 1.806(3) ? . .
O(1) O(2) 1.503(3) ? . .
O(1) C(2) 1.475(3) ? . .
O(2) C(1) 1.458(4) ? . .
O(3) C(5) 1.198(4) ? . .
O(4) C(4) 1.435(3) ? . .
O(4) C(5) 1.362(3) ? . .
O(5) C(15) 1.364(4) ? . .
O(5) C(19) 1.422(4) ? . .
C(1) C(2) 1.585(4) ? . .
C(1) C(13) 1.511(4) ? . .
C(2) C(3) 1.553(4) ? . .
C(2) C(9) 1.564(4) ? . .
C(3) C(4) 1.546(4) ? . .
C(3) C(7) 1.524(4) ? . .
C(3) C(8) 1.539(4) ? . .
C(5) C(6) 1.493(4) ? . .
C(6) C(5) 1.493(4) ? . .
C(9) C(10) 1.536(4) ? . .
C(9) C(11) 1.532(4) ? . .
C(9) C(12) 1.534(4) ? . .
C(13) C(14) 1.396(4) ? . .
C(13) C(18) 1.391(4) ? . .
C(14) C(15) 1.379(4) ? . .
C(15) C(16) 1.394(5) ? . .
C(16) C(17) 1.381(5) ? . .
C(17) C(18) 1.398(4) ? . .
C(4) H(26) 0.9500 ? . .
C(6) H(10) 0.9500 ? . .
C(6) H(11) 0.9500 ? . .
C(6) H(12) 0.9499 ? . .
C(7) H(4) 0.9500 ? . .
C(7) H(5) 0.9500 ? . .
C(7) H(6) 0.9501 ? . .
C(8) H(21) 0.9500 ? . .
C(8) H(22) 0.9500 ? . .
C(8) H(23) 0.9500 ? . .
C(10) H(18) 0.9499 ? . .
C(10) H(19) 0.9500 ? . .
C(10) H(20) 0.9499 ? . .
C(11) H(7) 0.9501 ? . .
C(11) H(8) 0.9500 ? . .
C(11) H(9) 0.9500 ? . .
C(12) H(1) 0.9501 ? . .
C(12) H(2) 0.9500 ? . .
C(12) H(3) 0.9499 ? . .
C(14) H(13) 0.9499 ? . .
C(16) H(24) 0.9500 ? . .
C(17) H(25) 0.9501 ? . .
C(18) H(14) 0.9500 ? . .
C(19) H(15) 0.9500 ? . .
C(19) H(16) 0.9499 ? . .
C(19) H(17) 0.9499 ? . .
H(10) C(6) 0.9500 ? . .
H(11) C(6) 0.9500 ? . .
H(12) C(6) 0.9499 ? . .

loop_
_geom_torsion_atom_site_label_1
_geom_torsion_atom_site_label_2
_geom_torsion_atom_site_label_3
_geom_torsion_atom_site_label_4
_geom_torsion
_geom_torsion_publ_flag
_geom_torsion_site_symmetry_1
_geom_torsion_site_symmetry_2
_geom_torsion_site_symmetry_3
_geom_torsion_site_symmetry_4
C(4) S(1) C(1) O(2) -75.5(2) ? . . . .
C(4) S(1) C(1) C(2) 20.6(2) ? . . . .
C(4) S(1) C(1) C(13) 164.1(2) ? . . . .
C(1) S(1) C(4) O(4) -160.8(2) ? . . . .
C(1) S(1) C(4) C(3) -40.7(2) ? . . . .
C(2) O(1) O(2) C(1) 10.3(2) ? . . . .
O(2) O(1) C(2) C(1) -9.5(2) ? . . . .
O(2) O(1) C(2) C(3) -119.3(2) ? . . . .
O(2) O(1) C(2) C(9) 109.0(2) ? . . . .
O(1) O(2) C(1) S(1) 100.1(2) ? . . . .
O(1) O(2) C(1) C(2) -9.6(2) ? . . . .
O(1) O(2) C(1) C(13) -140.9(2) ? . . . .
C(5) O(4) C(4) S(1) -84.2(2) ? . . . .
C(5) O(4) C(4) C(3) 157.0(2) ? . . . .
C(4) O(4) C(5) O(3) 7.4(4) ? . . . .
C(4) O(4) C(5) C(6) -171.6(2) ? . . . .
C(19) O(5) C(15) C(14) 0.1(3) ? . . . .
C(19) O(5) C(15) C(16) -179.0(2) ? . . . .
S(1) C(1) C(2) O(1) -102.1(2) ? . . . .
S(1) C(1) C(2) C(3) 3.9(3) ? . . . .
S(1) C(1) C(2) C(9) 148.9(2) ? . . . .
O(2) C(1) C(2) O(1) 9.8(2) ? . . . .
O(2) C(1) C(2) C(3) 115.8(2) ? . . . .
O(2) C(1) C(2) C(9) -99.2(3) ? . . . .
C(13) C(1) C(2) O(1) 124.7(3) ? . . . .
C(13) C(1) C(2) C(3) -129.3(3) ? . . . .
C(13) C(1) C(2) C(9) 15.7(4) ? . . . .
S(1) C(1) C(13) C(14) 124.5(3) ? . . . .
S(1) C(1) C(13) C(18) -53.1(3) ? . . . .
O(2) C(1) C(13) C(14) 3.3(4) ? . . . .
O(2) C(1) C(13) C(18) -174.3(3) ? . . . .
C(2) C(1) C(13) C(14) -101.9(3) ? . . . .
C(2) C(1) C(13) C(18) 80.5(4) ? . . . .
O(1) C(2) C(3) C(4) 61.4(3) ? . . . .
O(1) C(2) C(3) C(7) -179.0(2) ? . . . .
O(1) C(2) C(3) C(8) -52.3(3) ? . . . .
C(1) C(2) C(3) C(4) -31.5(3) ? . . . .
C(1) C(2) C(3) C(7) 88.2(3) ? . . . .
C(1) C(2) C(3) C(8) -145.2(2) ? . . . .
C(9) C(2) C(3) C(4) -175.0(2) ? . . . .
C(9) C(2) C(3) C(7) -55.4(3) ? . . . .
C(9) C(2) C(3) C(8) 71.2(3) ? . . . .
O(1) C(2) C(9) C(10) 75.6(3) ? . . . .
O(1) C(2) C(9) C(11) -42.9(3) ? . . . .
O(1) C(2) C(9) C(12) -163.4(2) ? . . . .
C(1) C(2) C(9) C(10) 172.2(2) ? . . . .
C(1) C(2) C(9) C(11) 53.7(3) ? . . . .
C(1) C(2) C(9) C(12) -66.7(3) ? . . . .
C(3) C(2) C(9) C(10) -47.0(3) ? . . . .
C(3) C(2) C(9) C(11) -165.5(2) ? . . . .
C(3) C(2) C(9) C(12) 74.0(3) ? . . . .
C(2) C(3) C(4) S(1) 47.5(2) ? . . . .
C(2) C(3) C(4) O(4) 168.5(2) ? . . . .
C(7) C(3) C(4) S(1) -74.1(2) ? . . . .
C(7) C(3) C(4) O(4) 46.9(3) ? . . . .
C(8) C(3) C(4) S(1) 166.6(2) ? . . . .
C(8) C(3) C(4) O(4) -72.4(3) ? . . . .
C(1) C(13) C(14) C(15) -177.4(3) ? . . . .
C(18) C(13) C(14) C(15) 0.2(4) ? . . . .
C(1) C(13) C(18) C(17) 177.7(3) ? . . . .
C(14) C(13) C(18) C(17) 0.2(4) ? . . . .
C(13) C(14) C(15) O(5) -179.2(3) ? . . . .
C(13) C(14) C(15) C(16) -0.1(4) ? . . . .
O(5) C(15) C(16) C(17) 178.9(3) ? . . . .
C(14) C(15) C(16) C(17) -0.2(5) ? . . . .
C(15) C(16) C(17) C(18) 0.6(5) ? . . . .
C(16) C(17) C(18) C(13) -0.6(5) ? . . . .
